data_4112289
loop_
_publ_author_name
'Brendan F. Abrahams'
'Adrian Hawley'
'Marissa G. Haywood'
'Timothy A. Hudson'
'Richard Robson'
'Damian A. Slizys'

_publ_section_title
;
 Serendipity and Design in the Generation of New Coordination Polymers: An
 Extensive Series of Highly Symmetrical Guanidinium-Templated,
 Carbonate-Based Networks with the Sodalite Topology
;
_journal_name_full 'Journal of the American Chemical Society'
_journal_page_first 2894
_journal_page_last 2904
_journal_paper_doi 10.1021/ja038904i
_journal_volume 126
_journal_year 2004
_chemical_formula_moiety
;
(Zn 2+)6, (C O3 2-)12 (Na 1+)3, (N C4 H12), (C N3 H6 1+)8, (H2 O)2
;
_chemical_formula_sum 'C24 H64 N25 Na3 O38 Zn6'
_chemical_formula_weight 1772.19
_chemical_name_systematic
;
 ?
;
_space_group_IT_number 228
_symmetry_cell_setting cubic
_symmetry_space_group_name_Hall '-F 4ud 2vw 3'
_symmetry_space_group_name_H-M 'F d -3 c :2'
_atom_sites_solution_hydrogens geom
_atom_sites_solution_primary direct
_atom_sites_solution_secondary difmap
_audit_creation_method SHELXL-97
_cell_angle_alpha 90.00
_cell_angle_beta 90.00
_cell_angle_gamma 90.00
_cell_formula_units_Z 16
_cell_length_a 28.9736(12)
_cell_length_b 28.9736(12)
_cell_length_c 28.9736(12)
_cell_measurement_reflns_used 2210
_cell_measurement_temperature 293(2)
_cell_measurement_theta_max 24.60
_cell_measurement_theta_min 2.81
_cell_volume 24322.5(17)
_computing_cell_refinement 'Bruker SMART'
_computing_data_collection 'Bruker SMART'
_computing_data_reduction 'Bruker SAINT'
_computing_structure_refinement 'SHELXL-97 (Sheldrick, 1997)'
_computing_structure_solution 'SHELXS-97 (Sheldrick, 1997)'
_diffrn_ambient_temperature 566(2)
_diffrn_measured_fraction_theta_full 1.000
_diffrn_measured_fraction_theta_max 1.000
_diffrn_measurement_device_type 'Bruker CCD area detector'
_diffrn_measurement_method 'phi and omega scans'
_diffrn_radiation_monochromator graphite
_diffrn_radiation_source 'fine-focus sealed tube'
_diffrn_radiation_type MoK\a
_diffrn_radiation_wavelength 0.71073
_diffrn_reflns_av_R_equivalents 0.0850
_diffrn_reflns_av_sigmaI/netI 0.0273
_diffrn_reflns_limit_h_max 37
_diffrn_reflns_limit_h_min -23
_diffrn_reflns_limit_k_max 35
_diffrn_reflns_limit_k_min -37
_diffrn_reflns_limit_l_max 36
_diffrn_reflns_limit_l_min -37
_diffrn_reflns_number 34262
_diffrn_reflns_theta_full 27.49
_diffrn_reflns_theta_max 27.49
_diffrn_reflns_theta_min 1.99
_diffrn_standards_decay_% 1
_exptl_absorpt_coefficient_mu 2.470
_exptl_absorpt_correction_T_max 1.000
_exptl_absorpt_correction_T_min 0.906
_exptl_absorpt_correction_type multi-scan
_exptl_absorpt_process_details
;
 Sheldrick, G. M., SADABS
;
_exptl_crystal_colour colourless
_exptl_crystal_density_diffrn 1.936
_exptl_crystal_description 'rhombic dodecahedron'
_exptl_crystal_F_000 14400
_exptl_crystal_size_max 0.10
_exptl_crystal_size_mid 0.10
_exptl_crystal_size_min 0.10
_refine_diff_density_max 0.444
_refine_diff_density_min -0.334
_refine_diff_density_rms 0.075
_refine_ls_extinction_method none
_refine_ls_goodness_of_fit_ref 1.013
_refine_ls_hydrogen_treatment mixed
_refine_ls_matrix_type full
_refine_ls_number_parameters 84
_refine_ls_number_reflns 1177
_refine_ls_number_restraints 0
_refine_ls_restrained_S_all 1.013
_refine_ls_R_factor_all 0.0683
_refine_ls_R_factor_gt 0.0306
_refine_ls_shift/su_max 0.000
_refine_ls_shift/su_mean 0.000
_refine_ls_structure_factor_coef Fsqd
_refine_ls_weighting_details 'calc w=1/[\s^2^(Fo^2^)+(0.0559P)^2^+60.0000P] where P=(Fo^2^+2Fc^2^)/3'
_refine_ls_weighting_scheme calc
_refine_ls_wR_factor_gt 0.0919
_refine_ls_wR_factor_ref 0.1132
_reflns_number_gt 616
_reflns_number_total 1177
_reflns_threshold_expression >2sigma(I)
_cod_data_source_file ja038904isi20031009_123241.cif
_cod_data_source_block zntma1a
_cod_original_sg_symbol_H-M 'F d -3 c'
_cod_database_code 4112289

loop_
_symmetry_equiv_pos_as_xyz
'x, y, z'
'-x+1/4, -y+3/4, z+1/2'
'-x+3/4, y+1/2, -z+1/4'
'x+1/2, -y+1/4, -z+3/4'
'z, x, y'
'z+1/2, -x+1/4, -y+3/4'
'-z+1/4, -x+3/4, y+1/2'
'-z+3/4, x+1/2, -y+1/4'
'y, z, x'
'-y+3/4, z+1/2, -x+1/4'
'y+1/2, -z+1/4, -x+3/4'
'-y+1/4, -z+3/4, x+1/2'
'y+3/4, x+1/4, -z'
'-y+1/2, -x+1/2, -z+1/2'
'y+1/4, -x, z+3/4'
'-y, x+3/4, z+1/4'
'x+3/4, z+1/4, -y'
'-x, z+3/4, y+1/4'
'-x+1/2, -z+1/2, -y+1/2'
'x+1/4, -z, y+3/4'
'z+3/4, y+1/4, -x'
'z+1/4, -y, x+3/4'
'-z, y+3/4, x+1/4'
'-z+1/2, -y+1/2, -x+1/2'
'x, y+1/2, z+1/2'
'-x+1/4, -y+5/4, z+1'
'-x+3/4, y+1, -z+3/4'
'x+1/2, -y+3/4, -z+5/4'
'z, x+1/2, y+1/2'
'z+1/2, -x+3/4, -y+5/4'
'-z+1/4, -x+5/4, y+1'
'-z+3/4, x+1, -y+3/4'
'y, z+1/2, x+1/2'
'-y+3/4, z+1, -x+3/4'
'y+1/2, -z+3/4, -x+5/4'
'-y+1/4, -z+5/4, x+1'
'y+3/4, x+3/4, -z+1/2'
'-y+1/2, -x+1, -z+1'
'y+1/4, -x+1/2, z+5/4'
'-y, x+5/4, z+3/4'
'x+3/4, z+3/4, -y+1/2'
'-x, z+5/4, y+3/4'
'-x+1/2, -z+1, -y+1'
'x+1/4, -z+1/2, y+5/4'
'z+3/4, y+3/4, -x+1/2'
'z+1/4, -y+1/2, x+5/4'
'-z, y+5/4, x+3/4'
'-z+1/2, -y+1, -x+1'
'x+1/2, y, z+1/2'
'-x+3/4, -y+3/4, z+1'
'-x+5/4, y+1/2, -z+3/4'
'x+1, -y+1/4, -z+5/4'
'z+1/2, x, y+1/2'
'z+1, -x+1/4, -y+5/4'
'-z+3/4, -x+3/4, y+1'
'-z+5/4, x+1/2, -y+3/4'
'y+1/2, z, x+1/2'
'-y+5/4, z+1/2, -x+3/4'
'y+1, -z+1/4, -x+5/4'
'-y+3/4, -z+3/4, x+1'
'y+5/4, x+1/4, -z+1/2'
'-y+1, -x+1/2, -z+1'
'y+3/4, -x, z+5/4'
'-y+1/2, x+3/4, z+3/4'
'x+5/4, z+1/4, -y+1/2'
'-x+1/2, z+3/4, y+3/4'
'-x+1, -z+1/2, -y+1'
'x+3/4, -z, y+5/4'
'z+5/4, y+1/4, -x+1/2'
'z+3/4, -y, x+5/4'
'-z+1/2, y+3/4, x+3/4'
'-z+1, -y+1/2, -x+1'
'x+1/2, y+1/2, z'
'-x+3/4, -y+5/4, z+1/2'
'-x+5/4, y+1, -z+1/4'
'x+1, -y+3/4, -z+3/4'
'z+1/2, x+1/2, y'
'z+1, -x+3/4, -y+3/4'
'-z+3/4, -x+5/4, y+1/2'
'-z+5/4, x+1, -y+1/4'
'y+1/2, z+1/2, x'
'-y+5/4, z+1, -x+1/4'
'y+1, -z+3/4, -x+3/4'
'-y+3/4, -z+5/4, x+1/2'
'y+5/4, x+3/4, -z'
'-y+1, -x+1, -z+1/2'
'y+3/4, -x+1/2, z+3/4'
'-y+1/2, x+5/4, z+1/4'
'x+5/4, z+3/4, -y'
'-x+1/2, z+5/4, y+1/4'
'-x+1, -z+1, -y+1/2'
'x+3/4, -z+1/2, y+3/4'
'z+5/4, y+3/4, -x'
'z+3/4, -y+1/2, x+3/4'
'-z+1/2, y+5/4, x+1/4'
'-z+1, -y+1, -x+1/2'
'-x, -y, -z'
'x-1/4, y-3/4, -z-1/2'
'x-3/4, -y-1/2, z-1/4'
'-x-1/2, y-1/4, z-3/4'
'-z, -x, -y'
'-z-1/2, x-1/4, y-3/4'
'z-1/4, x-3/4, -y-1/2'
'z-3/4, -x-1/2, y-1/4'
'-y, -z, -x'
'y-3/4, -z-1/2, x-1/4'
'-y-1/2, z-1/4, x-3/4'
'y-1/4, z-3/4, -x-1/2'
'-y-3/4, -x-1/4, z'
'y-1/2, x-1/2, z-1/2'
'-y-1/4, x, -z-3/4'
'y, -x-3/4, -z-1/4'
'-x-3/4, -z-1/4, y'
'x, -z-3/4, -y-1/4'
'x-1/2, z-1/2, y-1/2'
'-x-1/4, z, -y-3/4'
'-z-3/4, -y-1/4, x'
'-z-1/4, y, -x-3/4'
'z, -y-3/4, -x-1/4'
'z-1/2, y-1/2, x-1/2'
'-x, -y+1/2, -z+1/2'
'x-1/4, y-1/4, -z'
'x-3/4, -y, z+1/4'
'-x-1/2, y+1/4, z-1/4'
'-z, -x+1/2, -y+1/2'
'-z-1/2, x+1/4, y-1/4'
'z-1/4, x-1/4, -y'
'z-3/4, -x, y+1/4'
'-y, -z+1/2, -x+1/2'
'y-3/4, -z, x+1/4'
'-y-1/2, z+1/4, x-1/4'
'y-1/4, z-1/4, -x'
'-y-3/4, -x+1/4, z+1/2'
'y-1/2, x, z'
'-y-1/4, x+1/2, -z-1/4'
'y, -x-1/4, -z+1/4'
'-x-3/4, -z+1/4, y+1/2'
'x, -z-1/4, -y+1/4'
'x-1/2, z, y'
'-x-1/4, z+1/2, -y-1/4'
'-z-3/4, -y+1/4, x+1/2'
'-z-1/4, y+1/2, -x-1/4'
'z, -y-1/4, -x+1/4'
'z-1/2, y, x'
'-x+1/2, -y, -z+1/2'
'x+1/4, y-3/4, -z'
'x-1/4, -y-1/2, z+1/4'
'-x, y-1/4, z-1/4'
'-z+1/2, -x, -y+1/2'
'-z, x-1/4, y-1/4'
'z+1/4, x-3/4, -y'
'z-1/4, -x-1/2, y+1/4'
'-y+1/2, -z, -x+1/2'
'y-1/4, -z-1/2, x+1/4'
'-y, z-1/4, x-1/4'
'y+1/4, z-3/4, -x'
'-y-1/4, -x-1/4, z+1/2'
'y, x-1/2, z'
'-y+1/4, x, -z-1/4'
'y+1/2, -x-3/4, -z+1/4'
'-x-1/4, -z-1/4, y+1/2'
'x+1/2, -z-3/4, -y+1/4'
'x, z-1/2, y'
'-x+1/4, z, -y-1/4'
'-z-1/4, -y-1/4, x+1/2'
'-z+1/4, y, -x-1/4'
'z+1/2, -y-3/4, -x+1/4'
'z, y-1/2, x'
'-x+1/2, -y+1/2, -z'
'x+1/4, y-1/4, -z-1/2'
'x-1/4, -y, z-1/4'
'-x, y+1/4, z-3/4'
'-z+1/2, -x+1/2, -y'
'-z, x+1/4, y-3/4'
'z+1/4, x-1/4, -y-1/2'
'z-1/4, -x, y-1/4'
'-y+1/2, -z+1/2, -x'
'y-1/4, -z, x-1/4'
'-y, z+1/4, x-3/4'
'y+1/4, z-1/4, -x-1/2'
'-y-1/4, -x+1/4, z'
'y, x, z-1/2'
'-y+1/4, x+1/2, -z-3/4'
'y+1/2, -x-1/4, -z-1/4'
'-x-1/4, -z+1/4, y'
'x+1/2, -z-1/4, -y-1/4'
'x, z, y-1/2'
'-x+1/4, z+1/2, -y-3/4'
'-z-1/4, -y+1/4, x'
'-z+1/4, y+1/2, -x-3/4'
'z+1/2, -y-1/4, -x-1/4'
'z, y, x-1/2'

loop_
_atom_site_label
_atom_site_type_symbol
_atom_site_fract_x
_atom_site_fract_y
_atom_site_fract_z
_atom_site_U_iso_or_equiv
_atom_site_adp_type
_atom_site_occupancy
_atom_site_symmetry_multiplicity
_atom_site_calc_flag
_atom_site_refinement_flags
N2 N -0.05419(11) 0.45051(11) 0.24573(13) 0.0394(11) Uani 1 1 d .
H21 H -0.0440 0.4259 0.2325 0.032(9) Uiso 1 1 calc R
H22 H -0.0782 0.4643 0.2350 0.032(9) Uiso 1 1 calc R
N1 N -0.05426(11) 0.29961(11) 0.24574(13) 0.0400(11) Uani 1 1 d .
H11 H -0.0786 0.2862 0.2353 0.036(10) Uiso 1 1 calc R
H12 H -0.0436 0.3237 0.2321 0.036(10) Uiso 1 1 calc R
C3 C -0.03283(16) 0.46717(16) 0.28283(16) 0.032(3) Uani 1 3 d S
C2 C -0.03307(18) 0.28307(18) 0.28307(18) 0.033(3) Uani 1 3 d S
N3 N -0.1250 0.3750 0.3750 0.056(3) Uani 1 12 d S
C5 C -0.136(3) 0.395(4) 0.331(2) 0.16(3) Uiso 0.17 1 d P
O4 O 0.1250 0.2924(6) 0.1250 0.068(4) Uani 0.33 2 d SP
C4 C -0.1149(12) 0.3828(18) 0.3219(13) 0.060(12) Uiso 0.17 1 d P
Zn1 Zn 0.0000 0.374718(12) 0.124718(12) 0.0259(2) Uani 1 2 d S
O3 O 0.05507(8) 0.37488(10) 0.24479(7) 0.0318(5) Uani 1 1 d .
O1 O -0.00881(7) 0.37510(10) 0.20206(8) 0.0310(5) Uani 1 1 d .
O2 O 0.05885(8) 0.37237(9) 0.16759(8) 0.0337(6) Uani 1 1 d .
C1 C 0.03570(10) 0.37413(19) 0.20490(11) 0.0266(7) Uani 1 1 d .
Na1 Na 0.1250 0.3750 0.1250 0.0413(7) Uani 1 4 d S

loop_
_atom_site_aniso_label
_atom_site_aniso_U_11
_atom_site_aniso_U_22
_atom_site_aniso_U_33
_atom_site_aniso_U_23
_atom_site_aniso_U_13
_atom_site_aniso_U_12
N2 0.040(2) 0.039(2) 0.039(3) -0.0079(19) -0.0095(19) 0.006(2)
N1 0.038(2) 0.040(2) 0.042(3) 0.0087(19) -0.010(2) -0.009(2)
C3 0.032(3) 0.032(3) 0.032(3) 0.005(3) 0.005(3) -0.005(3)
C2 0.033(3) 0.033(3) 0.033(3) 0.001(3) -0.001(3) -0.001(3)
N3 0.056(3) 0.056(3) 0.056(3) 0.000 0.000 0.000
O4 0.066(9) 0.071(10) 0.067(9) 0.000 -0.016(14) 0.000
Zn1 0.0240(3) 0.0268(2) 0.0268(2) 0.0001(6) -0.00108(15) 0.00108(15)
O3 0.0296(12) 0.0392(13) 0.0267(12) -0.0002(15) -0.0044(9) 0.0012(14)
O1 0.0247(11) 0.0340(12) 0.0343(13) -0.0032(14) -0.0024(9) 0.0011(14)
O2 0.0295(12) 0.0458(15) 0.0258(12) 0.0001(14) 0.0033(9) -0.0002(14)
C1 0.0270(16) 0.0205(14) 0.0323(16) -0.001(2) 0.0007(13) 0.003(2)
Na1 0.0279(8) 0.068(2) 0.0279(8) 0.000 0.000 0.000

loop_
_atom_type_symbol
_atom_type_description
_atom_type_scat_dispersion_real
_atom_type_scat_dispersion_imag
_atom_type_scat_source
C C 0.0033 0.0016 'International Tables Vol C Tables 4.2.6.8 and 6.1.1.4'
H H 0.0000 0.0000 'International Tables Vol C Tables 4.2.6.8 and 6.1.1.4'
Zn Zn 0.2839 1.4301 'International Tables Vol C Tables 4.2.6.8 and 6.1.1.4'
N N 0.0061 0.0033 'International Tables Vol C Tables 4.2.6.8 and 6.1.1.4'
Na Na 0.0362 0.0249 'International Tables Vol C Tables 4.2.6.8 and 6.1.1.4'
O O 0.0106 0.0060 'International Tables Vol C Tables 4.2.6.8 and 6.1.1.4'

loop_
_geom_angle_atom_site_label_1
_geom_angle_atom_site_label_2
_geom_angle_atom_site_label_3
_geom_angle
_geom_angle_site_symmetry_1
_geom_angle_site_symmetry_3
N2 C3 N2 119.986(15) 56_455 35_454
N2 C3 N2 119.986(15) 56_455 .
N2 C3 N2 119.986(16) 35_454 .
N1 C2 N1 119.997(7) . 82_445
N1 C2 N1 119.997(6) . 31_544
N1 C2 N1 119.997(6) 82_445 31_544
C5 N3 C5 50(4) 35_454 27_445
C5 N3 C5 117.6(15) 35_454 50_454
C5 N3 C5 155(8) 27_445 50_454
C5 N3 C5 50(4) 35_454 31_544
C5 N3 C5 50(4) 27_445 31_544
C5 N3 C5 104(6) 50_454 31_544
C5 N3 C5 133(10) 35_454 57_455
C5 N3 C5 117.6(15) 27_445 57_455
C5 N3 C5 50(4) 50_454 57_455
C5 N3 C5 86(7) 31_544 57_455
C5 N3 C5 104(6) 35_454 6_455
C5 N3 C5 117.6(15) 27_445 6_455
C5 N3 C5 86(7) 50_454 6_455
C5 N3 C5 155(8) 31_544 6_455
C5 N3 C5 117.6(15) 57_455 6_455
C5 N3 C5 86(7) 35_454 .
C5 N3 C5 133(10) 27_445 .
C5 N3 C5 54(7) 50_454 .
C5 N3 C5 117.6(15) 31_544 .
C5 N3 C5 104(6) 57_455 .
C5 N3 C5 50(4) 6_455 .
C5 N3 C5 117.6(15) 35_454 77_455
C5 N3 C5 86(7) 27_445 77_455
C5 N3 C5 117.6(15) 50_454 77_455
C5 N3 C5 133(10) 31_544 77_455
C5 N3 C5 104(6) 57_455 77_455
C5 N3 C5 54(7) 6_455 77_455
C5 N3 C5 104(6) . 77_455
C5 N3 C5 104(6) 35_454 76_455
C5 N3 C5 54(7) 27_445 76_455
C5 N3 C5 133(10) 50_454 76_455
C5 N3 C5 86(7) 31_544 76_455
C5 N3 C5 86(7) 57_455 76_455
C5 N3 C5 104(6) 6_455 76_455
C5 N3 C5 155(8) . 76_455
C5 N3 C5 50(4) 77_455 76_455
C5 N3 C5 86(7) 35_454 56_455
C5 N3 C5 104(6) 27_445 56_455
C5 N3 C5 50(4) 50_454 56_455
C5 N3 C5 54(7) 31_544 56_455
C5 N3 C5 50(4) 57_455 56_455
C5 N3 C5 133(10) 6_455 56_455
C5 N3 C5 86(7) . 56_455
C5 N3 C5 155(8) 77_455 56_455
C5 N3 C5 117.6(15) 76_455 56_455
C5 N3 C5 155(8) 35_454 82_445
C5 N3 C5 104(6) 27_445 82_445
C5 N3 C5 86(7) 50_454 82_445
C5 N3 C5 117.6(15) 31_544 82_445
C5 N3 C5 54(7) 57_455 82_445
C5 N3 C5 86(7) 6_455 82_445
C5 N3 C5 117.6(15) . 82_445
C5 N3 C5 50(4) 77_455 82_445
C5 N3 C5 50(4) 76_455 82_445
C5 N3 C5 104(6) 56_455 82_445
C5 N3 C5 54(7) 35_454 12
C5 N3 C5 86(7) 27_445 12
C5 N3 C5 104(6) 50_454 12
C5 N3 C5 104(6) 31_544 12
C5 N3 C5 155(8) 57_455 12
C5 N3 C5 50(4) 6_455 12
C5 N3 C5 50(4) . 12
C5 N3 C5 86(7) 77_455 12
C5 N3 C5 117.6(15) 76_455 12
C5 N3 C5 117.6(15) 56_455 12
C5 N3 C5 133(10) 82_445 12
O3 Zn1 O3 90.98(16) 103_566 117_665
O3 Zn1 O2 91.42(10) 103_566 .
O3 Zn1 O2 121.79(9) 117_665 .
O3 Zn1 O2 121.79(9) 103_566 42_544
O3 Zn1 O2 91.42(10) 117_665 42_544
O2 Zn1 O2 133.67(14) . 42_544
O3 Zn1 O1 177.70(9) 103_566 42_544
O3 Zn1 O1 89.47(12) 117_665 42_544
O2 Zn1 O1 86.43(9) . 42_544
O2 Zn1 O1 60.45(8) 42_544 42_544
O3 Zn1 O1 89.47(12) 103_566 .
O3 Zn1 O1 177.70(9) 117_665 .
O2 Zn1 O1 60.45(8) . .
O2 Zn1 O1 86.43(9) 42_544 .
O1 Zn1 O1 90.18(14) 42_544 .
O3 Zn1 C1 91.06(13) 103_566 .
O3 Zn1 C1 151.72(9) 117_665 .
O2 Zn1 C1 29.95(9) . .
O2 Zn1 C1 111.22(10) 42_544 .
O1 Zn1 C1 87.49(14) 42_544 .
O1 Zn1 C1 30.50(8) . .
O3 Zn1 C1 151.72(9) 103_566 42_544
O3 Zn1 C1 91.06(13) 117_665 42_544
O2 Zn1 C1 111.22(10) . 42_544
O2 Zn1 C1 29.95(9) 42_544 42_544
O1 Zn1 C1 30.50(8) 42_544 42_544
O1 Zn1 C1 87.49(14) . 42_544
C1 Zn1 C1 100.2(2) . 42_544
C1 O3 Zn1 120.2(2) . 154_565
C1 O1 Zn1 87.15(18) . .
C1 O2 Zn1 94.17(18) . .
C1 O2 Na1 154.3(2) . .
Zn1 O2 Na1 111.06(10) . .
O2 C1 O3 122.3(3) . .
O2 C1 O1 118.2(3) . .
O3 C1 O1 119.5(3) . .
O2 C1 Zn1 55.88(15) . .
O3 C1 Zn1 177.7(3) . .
O1 C1 Zn1 62.35(15) . .
O2 Na1 O2 90.064(5) 75_445 143_565
O2 Na1 O2 176.17(13) 75_445 .
O2 Na1 O2 90.064(4) 143_565 .
O2 Na1 O2 90.064(4) 75_445 117_665
O2 Na1 O2 176.17(13) 143_565 117_665
O2 Na1 O2 90.064(5) . 117_665
O2 Na1 O4 91.91(6) 75_445 117_665
O2 Na1 O4 88.09(6) 143_565 117_665
O2 Na1 O4 91.91(6) . 117_665
O2 Na1 O4 88.09(6) 117_665 117_665
O2 Na1 O4 88.09(6) 75_445 .
O2 Na1 O4 91.91(6) 143_565 .
O2 Na1 O4 88.09(6) . .
O2 Na1 O4 91.91(6) 117_665 .
O4 Na1 O4 180.000(1) 117_665 .

loop_
_geom_bond_atom_site_label_1
_geom_bond_atom_site_label_2
_geom_bond_distance
_geom_bond_site_symmetry_2
N2 C3 1.331(4) .
N1 C2 1.333(4) .
C3 N2 1.331(4) 56_455
C3 N2 1.331(4) 35_454
C2 N1 1.333(4) 82_445
C2 N1 1.333(4) 31_544
N3 C5 1.45(6) 35_454
N3 C5 1.45(6) 27_445
N3 C5 1.45(6) 50_454
N3 C5 1.45(6) 31_544
N3 C5 1.45(6) 57_455
N3 C5 1.45(6) 6_455
N3 C5 1.45(6) .
N3 C5 1.45(6) 77_455
N3 C5 1.45(6) 76_455
N3 C5 1.45(6) 56_455
N3 C5 1.45(6) 82_445
N3 C5 1.45(6) 12
O4 Na1 2.393(16) .
Zn1 O3 2.024(2) 103_566
Zn1 O3 2.024(2) 117_665
Zn1 O2 2.111(2) .
Zn1 O2 2.111(2) 42_544
Zn1 O1 2.255(2) 42_544
Zn1 O1 2.255(2) .
Zn1 C1 2.543(3) .
Zn1 C1 2.543(3) 42_544
Zn1 Na1 3.62172(15) 125
Zn1 Na1 3.62172(15) .
O3 C1 1.285(3) .
O3 Zn1 2.024(2) 154_565
O1 C1 1.292(3) .
O2 C1 1.273(4) .
O2 Na1 2.281(2) .
Na1 O2 2.281(2) 75_445
Na1 O2 2.281(2) 143_565
Na1 O2 2.281(2) 117_665
Na1 O4 2.393(16) 117_665
